data_7715622
loop_
_publ_author_name
'Liu, Zhi-Kun'
'Sun, Ke'
'Xue, Jin-Peng'
'Yao, Zi-Shuo'
'Tao, Jun'

_publ_section_title
;
 Guest water-induced structural transformation and spin-crossover
 variation of a two-dimensional Hofmann-type compound.
;
_journal_issue 17
_journal_name_full 'Dalton transactions (Cambridge, England : 2003)'
_journal_page_first 7522
_journal_page_last 7526
_journal_paper_doi 10.1039/d4dt00435c
_journal_volume 53
_journal_year 2024
_chemical_formula_moiety 'C22 H14 Fe N14 O4 Pt'
_chemical_formula_sum 'C22 H14 Fe N14 O4 Pt'
_chemical_formula_weight 789.41
_space_group_crystal_system monoclinic
_space_group_IT_number 12
_space_group_name_Hall '-C 2y'
_space_group_name_H-M_alt 'C 1 2/m 1'
_atom_sites_solution_hydrogens geom
_atom_sites_solution_primary iterative
_audit_creation_date 2024-03-16
_audit_creation_method
;
Olex2 1.3
(compiled 2020.02.04 svn.rd84adfe8 for OlexSys, GUI svn.r6032)
;
_audit_update_record
;
2024-03-16 deposited with the CCDC.	2024-04-03 downloaded from the CCDC.
;
_cell_angle_alpha 90
_cell_angle_beta 99.248(4)
_cell_angle_gamma 90
_cell_formula_units_Z 4
_cell_length_a 26.0552(11)
_cell_length_b 7.0129(2)
_cell_length_c 14.6062(5)
_cell_measurement_reflns_used 5048
_cell_measurement_temperature 180
_cell_measurement_theta_max 29.8170
_cell_measurement_theta_min 3.7630
_cell_volume 2634.19(16)
_computing_cell_refinement 'CrysAlisPro 1.171.40.53 (Rigaku OD, 2019)'
_computing_data_collection 'CrysAlisPro 1.171.40.53 (Rigaku OD, 2019)'
_computing_data_reduction 'CrysAlisPro 1.171.40.53 (Rigaku OD, 2019)'
_computing_molecular_graphics 'Olex2 1.3 (Dolomanov et al., 2009)'
_computing_publication_material 'Olex2 1.3 (Dolomanov et al., 2009)'
_computing_structure_refinement 'SHELXL 2018/3 (Sheldrick, 2015)'
_computing_structure_solution 'olex2.solve 1.3 (Bourhis et al., 2015)'
_diffrn_ambient_temperature 180.00
_diffrn_detector_area_resol_mean 5.8140
_diffrn_measured_fraction_theta_full 0.994
_diffrn_measured_fraction_theta_max 0.994
_diffrn_measurement_details
;
List of Runs (angles in degrees, time in seconds):

  # Type    Start    End  Width  t~exp~   \w     \q     \k     \f   Frames
#--------------------------------------------------------------------------
  1  \w    -63.00  31.00   0.25    8.66    --    0.10 -82.00-180.00  376
  2  \w      3.00  30.00   0.25    8.66    --    0.10  38.00  60.00  108
  3  \w    -49.00 -22.00   0.25    8.66    --    0.10 -82.00 -60.00  108
  4  \w      7.00  80.00   0.25    8.66    --    0.10  38.00-150.00  292
;
_diffrn_measurement_device 'four-circle diffractometer'
_diffrn_measurement_device_type 'CrysAlisPro 1.171.40.53 (Rigaku Oxford Diffraction, 2019)'
_diffrn_measurement_method '\w scans'
_diffrn_radiation_type MoK\a
_diffrn_radiation_wavelength 0.71073
_diffrn_reflns_av_R_equivalents 0.0507
_diffrn_reflns_av_unetI/netI 0.0467
_diffrn_reflns_Laue_measured_fraction_full 0.994
_diffrn_reflns_Laue_measured_fraction_max 0.994
_diffrn_reflns_limit_h_max 30
_diffrn_reflns_limit_h_min -30
_diffrn_reflns_limit_k_max 8
_diffrn_reflns_limit_k_min -8
_diffrn_reflns_limit_l_max 17
_diffrn_reflns_limit_l_min -17
_diffrn_reflns_number 9199
_diffrn_reflns_point_group_measured_fraction_full 0.994
_diffrn_reflns_point_group_measured_fraction_max 0.994
_diffrn_reflns_theta_full 25.024
_diffrn_reflns_theta_max 25.024
_diffrn_reflns_theta_min 3.874
_diffrn_source 'micro-focus sealed X-ray tube'
_exptl_absorpt_coefficient_mu 5.915
_exptl_absorpt_correction_T_max 1.00000
_exptl_absorpt_correction_T_min 0.37671
_exptl_absorpt_correction_type multi-scan
_exptl_absorpt_process_details
;
CrysAlisPro 1.171.40.53 (Rigaku Oxford Diffraction, 2019)
Empirical absorption correction using spherical harmonics,
 implemented in SCALE3 ABSPACK scaling algorithm.
;
_exptl_crystal_colour red
_exptl_crystal_colour_primary red
_exptl_crystal_density_diffrn 1.991
_exptl_crystal_description plate
_exptl_crystal_F_000 1520
_exptl_crystal_size_max 0.2
_exptl_crystal_size_mid 0.2
_exptl_crystal_size_min 0.02
_refine_diff_density_max 2.702
_refine_diff_density_min -1.228
_refine_diff_density_rms 0.195
_refine_ls_extinction_method none
_refine_ls_goodness_of_fit_ref 1.062
_refine_ls_hydrogen_treatment constr
_refine_ls_matrix_type full
_refine_ls_number_parameters 420
_refine_ls_number_reflns 2520
_refine_ls_number_restraints 1593
_refine_ls_restrained_S_all 0.822
_refine_ls_R_factor_all 0.0452
_refine_ls_R_factor_gt 0.0358
_refine_ls_shift/su_max 0.001
_refine_ls_shift/su_mean 0.000
_refine_ls_structure_factor_coef Fsqd
_refine_ls_weighting_details 'w=1/[\s^2^(Fo^2^)+(0.0538P)^2^+19.2124P] where P=(Fo^2^+2Fc^2^)/3'
_refine_ls_weighting_scheme calc
_refine_ls_wR_factor_gt 0.0920
_refine_ls_wR_factor_ref 0.1017
_reflns_Friedel_coverage 0.000
_reflns_number_gt 1973
_reflns_number_total 2520
_reflns_threshold_expression 'I > 2\s(I)'
_cod_data_source_file d4dt00435c2.cif
_cod_data_source_block 180k-dry-c2
_cod_depositor_comments 'Adding full bibliography for 7715619--7715624.cif.'
_cod_database_code 7715622
_shelx_shelxl_version_number 2018/3
_shelx_space_group_comment
;
The symmetry employed for this shelxl refinement is uniquely defined
by the following loop, which should always be used as a source of
symmetry information in preference to the above space-group names.
They are only intended as comments.
;
_shelx_estimated_absorpt_t_max 0.891
_shelx_estimated_absorpt_t_min 0.384
_olex2_refinement_description
;
1. Fixed Uiso
 At 1.2 times of:
  All C(H) groups
2. Restrained planarity
 N2, N5B, N3A, N3B, N6B, N6A, N4A, N4B, N5A, C2A, C2B, C3A, C3B, C4A, C4B, C5A,
  C6A, C7A, C8A, C9A, C10A, C5B, C6B, C7B, C8B, C9B, C10B
 with sigma of 0.1
 N10A, N12A, N9A, N11A, N8, N9B, N10B, N11B, N12B, C18A, C13B, C18B, C16A,
 C12B, C20B, C16B, C20A, C14B, C12A, C13A, C14A, C19B, C17B, C15B, C19A, C15A,
 C17A
 with sigma of 0.1
3. Uiso/Uaniso restraints and constraints
All non-hydrogen atoms have similar U: within 2A with sigma of 0.04 and sigma
for terminal atoms of 0.08 within 2A
4. Rigid body (RIGU) restrains
 All non-hydrogen atoms
 with sigma for 1-2 distances of 0.004 and sigma for 1-3 distances of 0.004
5. Others
 Sof(O3B)=Sof(O2B)=Sof(O4B)=Sof(O1B)=Sof(N5B)=Sof(N3B)=Sof(N6B)=Sof(N9B)=
 Sof(N4B)=Sof(N10B)=Sof(N11B)=Sof(N12B)=Sof(C13B)=Sof(H13B)=Sof(C2B)=Sof(H2B)=
 Sof(C3B)=Sof(H3B)=Sof(C12B)=Sof(H12B)=Sof(C20B)=Sof(H20B)=Sof(C19B)=Sof(H19B)=
 Sof(C18B)=Sof(H18B)=Sof(C17B)=Sof(H17B)=Sof(C16B)=Sof(C15B)=Sof(C4B)=Sof(H4B)=
 Sof(C14B)=Sof(H14B)=Sof(C5B)=Sof(C6B)=Sof(H6B)=Sof(C7B)=Sof(H7B)=Sof(C8B)=
 Sof(H8B)=Sof(C9B)=Sof(H9B)=Sof(C10B)=0.5*(1-FVAR(2))
 Sof(O1A)=Sof(O3A)=Sof(O2A)=Sof(O4A)=Sof(N10A)=Sof(N12A)=Sof(N9A)=Sof(N3A)=
 Sof(N11A)=Sof(N6A)=Sof(N4A)=Sof(N5A)=Sof(C18A)=Sof(H18A)=Sof(C19A)=Sof(H19A)=
 Sof(C20A)=Sof(C15A)=Sof(C16A)=Sof(H16A)=Sof(C17A)=Sof(H17A)=Sof(C2A)=Sof(H2A)=
 Sof(C3A)=Sof(H3A)=Sof(C4A)=Sof(H4A)=Sof(C5A)=Sof(C6A)=Sof(C7A)=Sof(H7A)=
 Sof(C8A)=Sof(H8A)=Sof(C9A)=Sof(H9A)=Sof(C10A)=Sof(H10A)=Sof(C12A)=Sof(H12A)=
 Sof(C13A)=Sof(H13A)=Sof(C14A)=Sof(H14A)=0.5*FVAR(2)
6.a Aromatic/amide H refined with riding coordinates:
 C18A(H18A), C19A(H19A), C16A(H16A), C17A(H17A), C13B(H13B), C2A(H2A),
 C2B(H2B), C3A(H3A), C3B(H3B), C12B(H12B), C4A(H4A), C20B(H20B), C19B(H19B),
 C18B(H18B), C17B(H17B), C4B(H4B), C7A(H7A), C8A(H8A), C9A(H9A), C10A(H10A),
 C14B(H14B), C12A(H12A), C13A(H13A), C14A(H14A), C6B(H6B), C7B(H7B), C8B(H8B),
 C9B(H9B)
6.b Fitted hexagon refined as free rotating group:
 C18A(C19A,C20A,C15A,C16A,C17A), C20B(C19B,C18B,C17B,C16B,C15B), C5A(C6A,C7A,
 C8A,C9A,C10A), C5B(C6B,C7B,C8B,C9B,C10B)
;
_olex2_submission_special_instructions 'No special instructions were received'
_oxdiff_exptl_absorpt_empirical_details
;
Empirical correction (ABSPACK) includes:
- Absorption correction using spherical harmonics
- Frame scaling
;

loop_
_space_group_symop_operation_xyz
'x, y, z'
'-x, y, -z'
'x+1/2, y+1/2, z'
'-x+1/2, y+1/2, -z'
'-x, -y, -z'
'x, -y, z'
'-x+1/2, -y+1/2, -z'
'x+1/2, -y+1/2, z'

loop_
_atom_site_label
_atom_site_type_symbol
_atom_site_fract_x
_atom_site_fract_y
_atom_site_fract_z
_atom_site_U_iso_or_equiv
_atom_site_adp_type
_atom_site_occupancy
_atom_site_site_symmetry_order
_atom_site_calc_flag
_atom_site_refinement_flags_posn
_atom_site_refinement_flags_adp
_atom_site_refinement_flags_occupancy
_atom_site_disorder_assembly
_atom_site_disorder_group
Pt1 Pt 0.50157(2) 0.000000 0.75095(2) 0.01236(16) Uani 1 2 d S TU P . .
Fe1 Fe 0.500000 0.500000 0.500000 0.0107(3) Uani 1 4 d S TU P A .
Fe2 Fe 0.500000 -0.500000 1.000000 0.0112(3) Uani 1 4 d S TU P A .
O1A O 0.8780(6) 0.420(3) 0.6656(13) 0.071(5) Uani 0.363(3) 1 d . U P A 1
O3B O 0.8767(19) -0.400(9) 1.160(4) 0.077(11) Uani 0.137(3) 1 d . U P A 2
O2B O 0.781(2) 0.665(10) 0.252(4) 0.080(11) Uani 0.137(3) 1 d . U P A 2
O3A O 0.7310(7) -0.613(3) 0.7934(12) 0.075(5) Uani 0.363(3) 1 d . U P A 1
O2A O 0.8219(7) 0.652(3) 0.6540(14) 0.069(5) Uani 0.363(3) 1 d . U P A 1
O4A O 0.7756(8) -0.345(4) 0.7464(13) 0.075(5) Uani 0.363(3) 1 d . U P A 1
O4B O 0.8274(19) -0.658(10) 1.151(4) 0.075(10) Uani 0.137(3) 1 d . U P A 2
O1B O 0.736(2) 0.362(9) 0.298(3) 0.072(10) Uani 0.137(3) 1 d . U P A 2
N1 N 0.49791(19) 0.3079(7) 0.5940(3) 0.0178(10) Uani 1 1 d . U . . .
N10A N 0.6603(5) -0.500000 1.0657(13) 0.031(3) Uani 0.725(6) 2 d S TU P A 1
N7 N 0.50609(19) -0.3070(7) 0.9084(3) 0.0161(10) Uani 1 1 d . U . . .
N2 N 0.5760(3) 0.500000 0.5281(6) 0.0250(15) Uani 1 2 d S TU P . .
N5B N 0.7139(11) 0.500000 0.551(2) 0.038(5) Uani 0.275(6) 2 d S TU P A 2
N12A N 0.7657(5) -0.500000 0.8054(11) 0.062(4) Uani 0.725(6) 2 d S TU P A 1
N9A N 0.5942(5) -0.500000 1.1399(12) 0.037(3) Uani 0.725(6) 2 d S TU P A 1
N3A N 0.6055(6) 0.500000 0.6124(10) 0.036(3) Uani 0.725(6) 2 d S TU P A 1
N11A N 0.7124(4) -0.500000 1.0584(9) 0.036(3) Uani 0.725(6) 2 d S TU P A 1
N3B N 0.5948(17) 0.500000 0.636(3) 0.039(7) Uani 0.275(6) 2 d S TU P A 2
N6B N 0.7679(18) 0.500000 0.307(3) 0.073(8) Uani 0.275(6) 2 d S TU P A 2
N6A N 0.8466(6) 0.500000 0.6203(11) 0.060(3) Uani 0.725(6) 2 d S TU P A 1
N8 N 0.5761(3) -0.500000 1.0426(6) 0.0259(16) Uani 1 2 d S TU P . .
N4A N 0.6561(5) 0.500000 0.5088(11) 0.032(3) Uani 0.725(6) 2 d S TU P A 1
N9B N 0.6093(19) -0.500000 1.122(3) 0.040(6) Uani 0.275(6) 2 d S TU P A 2
N4B N 0.6625(14) 0.500000 0.555(4) 0.032(6) Uani 0.275(6) 2 d S TU P A 2
N10B N 0.6564(14) -0.500000 1.011(3) 0.035(5) Uani 0.275(6) 2 d S TU P A 2
N11B N 0.7019(16) -0.500000 0.967(3) 0.041(6) Uani 0.275(6) 2 d S TU P A 2
N12B N 0.8492(16) -0.500000 1.108(4) 0.064(7) Uani 0.275(6) 2 d S TU P A 2
N5A N 0.6997(6) 0.500000 0.4623(10) 0.049(4) Uani 0.725(6) 2 d S TU P A 1
C1 C 0.4984(2) 0.1975(9) 0.6534(4) 0.0167(11) Uani 1 1 d . U . . .
C18A C 0.8897(2) -0.500000 0.9696(7) 0.038(3) Uani 0.725(6) 2 d GS TU P A 1
H18A H 0.926028 -0.500000 0.967960 0.045 Uiso 0.725(6) 2 calc R U P A 1
C19A C 0.8545(3) -0.500(2) 0.8873(5) 0.049(4) Uani 0.725(6) 2 d G TU P A 1
H19A H 0.866721 -0.500000 0.829458 0.059 Uiso 0.725(6) 2 calc R U P A 1
C20A C 0.8014(3) -0.500(3) 0.8897(6) 0.043(3) Uani 0.725(6) 2 d G TU P A 1
C15A C 0.7835(2) -0.500(3) 0.9744(7) 0.031(3) Uani 0.725(6) 2 d G TU P A 1
C16A C 0.8187(3) -0.500(3) 1.0567(6) 0.047(4) Uani 0.725(6) 2 d G TU P A 1
H16A H 0.806501 -0.500000 1.114555 0.056 Uiso 0.725(6) 2 calc R U P A 1
C17A C 0.8718(3) -0.500(2) 1.0543(5) 0.045(4) Uani 0.725(6) 2 d G TU P A 1
H17A H 0.895918 -0.500000 1.110511 0.054 Uiso 0.725(6) 2 calc R U P A 1
C13B C 0.6552(19) -0.500000 1.102(5) 0.034(6) Uani 0.275(6) 2 d S TU P A 2
H13B H 0.685698 -0.500000 1.147808 0.040 Uiso 0.275(6) 2 calc R U P A 2
C2A C 0.6064(5) 0.500000 0.4646(12) 0.030(3) Uani 0.725(6) 2 d S TU P A 1
H2A H 0.595364 0.500000 0.399369 0.036 Uiso 0.725(6) 2 calc R U P A 1
C11 C 0.5048(2) -0.1959(9) 0.8486(4) 0.0152(11) Uani 1 1 d . U . . .
C2B C 0.6174(18) 0.500000 0.499(3) 0.028(6) Uani 0.275(6) 2 d S TU P A 2
H2B H 0.617196 0.500000 0.433645 0.034 Uiso 0.275(6) 2 calc R U P A 2
C3A C 0.6536(7) 0.500000 0.5987(17) 0.040(4) Uani 0.725(6) 2 d S TU P A 1
H3A H 0.682970 0.500000 0.646587 0.048 Uiso 0.725(6) 2 calc R U P A 1
C3B C 0.6479(16) 0.500000 0.642(4) 0.038(7) Uani 0.275(6) 2 d S TU P A 2
H3B H 0.671650 0.500000 0.698522 0.046 Uiso 0.275(6) 2 calc R U P A 2
C12B C 0.6074(19) -0.500000 0.968(3) 0.032(6) Uani 0.275(6) 2 d S TU P A 2
H12B H 0.595496 -0.500000 0.902619 0.038 Uiso 0.275(6) 2 calc R U P A 2
C4A C 0.7431(6) 0.500000 0.5100(14) 0.032(3) Uani 0.725(6) 2 d S TU P A 1
H4A H 0.745447 0.500000 0.575612 0.038 Uiso 0.725(6) 2 calc R U P A 1
C20B C 0.7858(9) -0.500000 0.874(3) 0.067(7) Uani 0.275(6) 2 d GS TU P A 2
H20B H 0.752256 -0.500000 0.837083 0.080 Uiso 0.275(6) 2 calc R U P A 2
C19B C 0.8300(13) -0.500(2) 0.832(2) 0.067(8) Uani 0.275(6) 2 d G TU P A 2
H19B H 0.826735 -0.500000 0.766402 0.080 Uiso 0.275(6) 2 calc R U P A 2
C18B C 0.8790(10) -0.500(3) 0.886(3) 0.066(8) Uani 0.275(6) 2 d G TU P A 2
H18B H 0.909244 -0.500000 0.857604 0.080 Uiso 0.275(6) 2 calc R U P A 2
C17B C 0.8838(10) -0.500(3) 0.982(3) 0.059(8) Uani 0.275(6) 2 d G TU P A 2
H17B H 0.917273 -0.500000 1.019486 0.070 Uiso 0.275(6) 2 calc R U P A 2
C16B C 0.8395(14) -0.500(3) 1.024(2) 0.059(6) Uani 0.275(6) 2 d G TU P A 2
C15B C 0.7905(11) -0.500(2) 0.970(3) 0.051(6) Uani 0.275(6) 2 d G TU P A 2
C4B C 0.727(2) 0.500000 0.470(4) 0.038(7) Uani 0.275(6) 2 d S TU P A 2
H4B H 0.701732 0.500000 0.415104 0.046 Uiso 0.275(6) 2 calc R U P A 2
C5A C 0.7910(3) 0.500000 0.4706(8) 0.036(3) Uani 0.725(6) 2 d GS TU P A 1
C6A C 0.8402(4) 0.500(2) 0.5242(6) 0.042(3) Uani 0.725(6) 2 d G TU P A 1
C7A C 0.8842(3) 0.500(3) 0.4815(8) 0.043(4) Uani 0.725(6) 2 d G TU P A 1
H7A H 0.917853 0.500000 0.518099 0.051 Uiso 0.725(6) 2 calc R U P A 1
C8A C 0.8790(3) 0.500(3) 0.3853(8) 0.051(4) Uani 0.725(6) 2 d G TU P A 1
H8A H 0.909121 0.500000 0.356130 0.061 Uiso 0.725(6) 2 calc R U P A 1
C9A C 0.8299(4) 0.500(3) 0.3317(6) 0.062(4) Uani 0.725(6) 2 d G TU P A 1
H9A H 0.826318 0.500000 0.265972 0.074 Uiso 0.725(6) 2 calc R U P A 1
C10A C 0.7859(3) 0.500(2) 0.3744(7) 0.052(4) Uani 0.725(6) 2 d G TU P A 1
H10A H 0.752246 0.500000 0.337784 0.062 Uiso 0.725(6) 2 calc R U P A 1
C14B C 0.742(2) -0.500000 1.012(4) 0.046(7) Uani 0.275(6) 2 d S TU P A 2
H14B H 0.744136 -0.500000 1.077256 0.055 Uiso 0.275(6) 2 calc R U P A 2
C12A C 0.6153(6) -0.500000 1.0020(11) 0.024(3) Uani 0.725(6) 2 d S TU P A 1
H12A H 0.613933 -0.500000 0.936569 0.029 Uiso 0.725(6) 2 calc R U P A 1
C13A C 0.6455(6) -0.500000 1.1500(13) 0.037(3) Uani 0.725(6) 2 d S TU P A 1
H13A H 0.668427 -0.500000 1.207571 0.044 Uiso 0.725(6) 2 calc R U P A 1
C14A C 0.7261(7) -0.500000 0.9783(13) 0.029(3) Uani 0.725(6) 2 d S TU P A 1
H14A H 0.701036 -0.500000 0.923263 0.035 Uiso 0.725(6) 2 calc R U P A 1
C5B C 0.7850(7) 0.500000 0.467(2) 0.039(6) Uani 0.275(6) 2 d GS TU P A 2
C6B C 0.8196(10) 0.500(2) 0.5506(18) 0.043(6) Uani 0.275(6) 2 d G TU P A 2
H6B H 0.806797 0.500000 0.607912 0.052 Uiso 0.275(6) 2 calc R U P A 2
C7B C 0.8729(9) 0.500(3) 0.5497(17) 0.044(6) Uani 0.275(6) 2 d G TU P A 2
H7B H 0.896476 0.500000 0.606504 0.053 Uiso 0.275(6) 2 calc R U P A 2
C8B C 0.8916(7) 0.500(3) 0.466(2) 0.033(7) Uani 0.275(6) 2 d G TU P A 2
H8B H 0.927977 0.500000 0.465236 0.040 Uiso 0.275(6) 2 calc R U P A 2
C9B C 0.8570(10) 0.500(3) 0.3827(17) 0.053(7) Uani 0.275(6) 2 d G TU P A 2
H9B H 0.869800 0.500000 0.325376 0.064 Uiso 0.275(6) 2 calc R U P A 2
C10B C 0.8037(9) 0.500(2) 0.3836(18) 0.054(6) Uani 0.275(6) 2 d G TU P A 2

loop_
_atom_site_aniso_label
_atom_site_aniso_U_11
_atom_site_aniso_U_22
_atom_site_aniso_U_33
_atom_site_aniso_U_23
_atom_site_aniso_U_13
_atom_site_aniso_U_12
Pt1 0.0234(2) 0.0052(2) 0.0084(2) 0.000 0.00203(13) 0.000
Fe1 0.0180(8) 0.0048(8) 0.0088(7) 0.000 0.0008(6) 0.000
Fe2 0.0199(8) 0.0050(8) 0.0086(7) 0.000 0.0017(6) 0.000
O1A 0.042(7) 0.101(13) 0.062(8) 0.004(8) -0.016(7) 0.014(7)
O3B 0.055(19) 0.11(2) 0.069(16) -0.004(15) 0.014(14) -0.022(16)
O2B 0.06(2) 0.10(2) 0.074(19) 0.010(15) -0.011(17) 0.002(16)
O3A 0.045(8) 0.125(13) 0.046(9) -0.012(9) -0.018(7) -0.019(8)
O2A 0.071(10) 0.068(11) 0.063(9) -0.007(8) -0.004(8) 0.003(8)
O4A 0.070(11) 0.097(13) 0.050(9) 0.012(8) -0.012(8) 0.013(9)
O4B 0.053(19) 0.09(2) 0.080(19) 0.003(15) 0.017(17) -0.008(15)
O1B 0.065(18) 0.10(2) 0.046(19) -0.014(17) 0.001(15) -0.007(14)
N1 0.030(3) 0.011(2) 0.013(2) -0.0010(19) 0.0016(19) 0.000(2)
N10A 0.018(4) 0.037(7) 0.034(7) 0.000 -0.013(4) 0.000
N7 0.028(2) 0.010(2) 0.010(2) -0.0026(18) 0.0034(18) -0.0017(19)
N2 0.020(3) 0.013(4) 0.038(4) 0.000 -0.006(2) 0.000
N5B 0.015(7) 0.058(14) 0.036(10) 0.000 -0.007(7) 0.000
N12A 0.029(6) 0.108(10) 0.045(6) 0.000 -0.007(5) 0.000
N9A 0.013(6) 0.054(8) 0.040(6) 0.000 -0.009(4) 0.000
N3A 0.023(6) 0.044(8) 0.037(6) 0.000 -0.008(4) 0.000
N11A 0.020(4) 0.042(7) 0.041(5) 0.000 -0.007(4) 0.000
N3B 0.021(10) 0.056(17) 0.036(8) 0.000 -0.002(7) 0.000
N6B 0.052(13) 0.101(17) 0.061(11) 0.000 -0.004(10) 0.000
N6A 0.033(6) 0.086(9) 0.055(6) 0.000 -0.009(5) 0.000
N8 0.023(3) 0.015(4) 0.037(4) 0.000 -0.002(3) 0.000
N4A 0.018(5) 0.039(7) 0.036(6) 0.000 -0.010(4) 0.000
N9B 0.025(9) 0.057(15) 0.037(8) 0.000 0.002(6) 0.000
N4B 0.016(6) 0.047(13) 0.030(11) 0.000 -0.006(7) 0.000
N10B 0.031(7) 0.039(13) 0.036(10) 0.000 0.004(7) 0.000
N11B 0.034(8) 0.053(15) 0.036(12) 0.000 0.005(9) 0.000
N12B 0.030(13) 0.084(16) 0.077(10) 0.000 0.004(9) 0.000
N5A 0.022(5) 0.079(10) 0.043(7) 0.000 0.000(4) 0.000
C1 0.025(3) 0.009(3) 0.016(3) -0.007(2) 0.005(2) -0.002(2)
C18A 0.020(6) 0.044(9) 0.047(7) 0.000 -0.002(4) 0.000
C19A 0.018(5) 0.084(11) 0.044(6) 0.000 -0.004(5) 0.000
C20A 0.020(5) 0.066(9) 0.040(6) 0.000 -0.006(4) 0.000
C15A 0.020(5) 0.026(7) 0.044(5) 0.000 -0.005(4) 0.000
C16A 0.024(5) 0.075(10) 0.038(6) 0.000 -0.003(5) 0.000
C17A 0.023(5) 0.070(10) 0.037(6) 0.000 -0.012(5) 0.000
C13B 0.023(8) 0.041(14) 0.035(10) 0.000 0.002(7) 0.000
C2A 0.015(5) 0.038(8) 0.032(6) 0.000 -0.011(4) 0.000
C11 0.022(3) 0.010(3) 0.014(2) -0.005(2) 0.005(2) -0.002(2)
C2B 0.017(6) 0.029(14) 0.034(9) 0.000 -0.006(6) 0.000
C3A 0.023(5) 0.056(9) 0.036(7) 0.000 -0.011(5) 0.000
C3B 0.022(9) 0.059(17) 0.032(10) 0.000 -0.003(7) 0.000
C12B 0.032(8) 0.026(16) 0.037(9) 0.000 0.002(7) 0.000
C4A 0.023(5) 0.022(7) 0.047(7) 0.000 -0.002(5) 0.000
C20B 0.046(11) 0.090(16) 0.068(10) 0.000 0.017(9) 0.000
C19B 0.039(12) 0.097(19) 0.066(13) 0.000 0.013(9) 0.000
C18B 0.042(12) 0.08(2) 0.078(12) 0.000 0.007(11) 0.000
C17B 0.036(10) 0.061(18) 0.076(12) 0.000 0.002(10) 0.000
C16B 0.041(9) 0.058(15) 0.075(10) 0.000 0.005(8) 0.000
C15B 0.039(8) 0.052(16) 0.064(10) 0.000 0.011(8) 0.000
C4B 0.022(9) 0.048(16) 0.043(11) 0.000 0.000(9) 0.000
C5A 0.024(5) 0.030(8) 0.050(6) 0.000 -0.001(4) 0.000
C6A 0.021(5) 0.045(8) 0.057(6) 0.000 -0.003(5) 0.000
C7A 0.025(6) 0.038(9) 0.064(7) 0.000 0.002(5) 0.000
C8A 0.033(7) 0.059(10) 0.061(7) 0.000 0.006(6) 0.000
C9A 0.038(7) 0.091(12) 0.056(8) 0.000 0.003(5) 0.000
C10A 0.032(7) 0.074(10) 0.046(6) 0.000 -0.002(5) 0.000
C14B 0.035(8) 0.055(17) 0.045(13) 0.000 0.001(9) 0.000
C12A 0.022(5) 0.017(6) 0.029(6) 0.000 -0.011(4) 0.000
C13A 0.016(6) 0.054(9) 0.035(6) 0.000 -0.010(4) 0.000
C14A 0.017(6) 0.030(7) 0.035(6) 0.000 -0.012(5) 0.000
C5B 0.023(9) 0.039(15) 0.055(9) 0.000 0.007(7) 0.000
C6B 0.019(9) 0.060(15) 0.053(10) 0.000 0.011(8) 0.000
C7B 0.021(9) 0.062(15) 0.051(11) 0.000 0.013(9) 0.000
C8B 0.017(10) 0.032(16) 0.054(11) 0.000 0.016(8) 0.000
C9B 0.032(10) 0.077(16) 0.052(11) 0.000 0.013(8) 0.000
C10B 0.030(9) 0.079(15) 0.055(9) 0.000 0.009(7) 0.000

loop_
_atom_type_symbol
_atom_type_description
_atom_type_scat_dispersion_real
_atom_type_scat_dispersion_imag
_atom_type_scat_source
C C 0.0033 0.0016 'International Tables Vol C Tables 4.2.6.8 and 6.1.1.4'
H H 0.0000 0.0000 'International Tables Vol C Tables 4.2.6.8 and 6.1.1.4'
Fe Fe 0.3463 0.8444 'International Tables Vol C Tables 4.2.6.8 and 6.1.1.4'
N N 0.0061 0.0033 'International Tables Vol C Tables 4.2.6.8 and 6.1.1.4'
O O 0.0106 0.0060 'International Tables Vol C Tables 4.2.6.8 and 6.1.1.4'
Pt Pt -1.7033 8.3905 'International Tables Vol C Tables 4.2.6.8 and 6.1.1.4'

loop_
_geom_angle_atom_site_label_1
_geom_angle_atom_site_label_2
_geom_angle_atom_site_label_3
_geom_angle
_geom_angle_site_symmetry_1
_geom_angle_site_symmetry_3
_geom_angle_publ_flag
C1 Pt1 C1 88.8(3) . 6 ?
C11 Pt1 C1 179.74(19) 6 6 ?
C11 Pt1 C1 91.5(3) 6 . ?
C11 Pt1 C1 179.7(2) . . ?
C11 Pt1 C1 91.5(3) . 6 ?
C11 Pt1 C11 88.3(3) 6 . ?
N1 Fe1 N1 88.5(3) . 6_565 ?
N1 Fe1 N1 91.5(3) . 2_656 ?
N1 Fe1 N1 91.5(3) 6_565 5_666 ?
N1 Fe1 N1 180.0(3) . 5_666 ?
N1 Fe1 N1 88.5(3) 2_656 5_666 ?
N1 Fe1 N1 180.0 6_565 2_656 ?
N1 Fe1 N2 90.3(2) 6_565 5_666 ?
N1 Fe1 N2 90.3(2) 5_666 . ?
N1 Fe1 N2 90.3(2) 2_656 . ?
N1 Fe1 N2 89.7(2) 5_666 5_666 ?
N1 Fe1 N2 89.7(2) 2_656 5_666 ?
N1 Fe1 N2 90.3(2) . 5_666 ?
N1 Fe1 N2 89.7(2) 6_565 . ?
N1 Fe1 N2 89.7(2) . . ?
N2 Fe1 N2 180.0 5_666 . ?
N7 Fe2 N7 90.8(3) . 2_657 ?
N7 Fe2 N7 180.0 . 5_647 ?
N7 Fe2 N7 90.8(3) 6_545 5_647 ?
N7 Fe2 N7 180.0 6_545 2_657 ?
N7 Fe2 N7 89.2(3) . 6_545 ?
N7 Fe2 N7 89.2(3) 2_657 5_647 ?
N7 Fe2 N8 88.4(2) 2_657 . ?
N7 Fe2 N8 91.6(2) 6_545 . ?
N7 Fe2 N8 91.6(2) . . ?
N7 Fe2 N8 88.4(2) 6_545 5_647 ?
N7 Fe2 N8 91.6(2) 2_657 5_647 ?
N7 Fe2 N8 91.6(2) 5_647 5_647 ?
N7 Fe2 N8 88.4(2) 5_647 . ?
N7 Fe2 N8 88.4(2) . 5_647 ?
N8 Fe2 N8 180.0 . 5_647 ?
O1A O1A O2A 109.3(11) 6_565 6_565 ?
N6A O1A O1A 59.8(11) . 6_565 ?
N6A O1A O2A 60.4(12) . 6_565 ?
O1B O2B N6B 51(3) 6_565 . ?
O4A O3A O3A 101.7(14) 6_545 6_545 ?
N12A O3A O3A 48.5(12) . 6_545 ?
N12A O3A O4A 64.3(14) . 6_545 ?
N6A O2A O1A 44.8(11) . 6_565 ?
N12A O4A O3A 48.3(12) . 6_545 ?
O3B O4B N12B 51(3) 6_545 . ?
C1 N1 Fe1 176.7(5) . . ?
C12A N10A N11A 133.7(18) . . ?
C13A N10A N11A 120.0(13) . . ?
C13A N10A C12A 106.3(13) . . ?
C11 N7 Fe2 173.0(5) . . ?
N3A N2 Fe1 127.0(8) . . ?
N3B N2 Fe1 110.6(16) . . ?
C2A N2 Fe1 123.8(8) . . ?
C2A N2 N3A 109.2(10) . . ?
C2B N2 Fe1 148(2) . . ?
C2B N2 N3B 102(3) . . ?
C4B N5B N4B 117(4) . . ?
O3A N12A O3A 83(2) . 6_545 ?
O3A N12A O4A 67.4(13) 6_545 . ?
O3A N12A O4A 128.3(16) 6_545 6_545 ?
O3A N12A O4A 67.4(13) . 6_545 ?
O3A N12A O4A 128.3(16) . . ?
O3A N12A C20A 120.2(15) . . ?
O3A N12A C20A 120.2(15) 6_545 . ?
O4A N12A O4A 99(2) . 6_545 ?
C20A N12A O4A 111.3(13) . . ?
C20A N12A O4A 111.3(13) . 6_545 ?
C13A N9A N8 106.2(13) . . ?
C3A N3A N2 106.3(15) . . ?
C14A N11A N10A 119.6(14) . . ?
C3B N3B N2 102(3) . . ?
O2B N6B O2B 104(6) 6_565 . ?
O1B N6B O2B 139(5) . . ?
O1B N6B O2B 63(3) 6_565 . ?
O1B N6B C10B 116(4) . . ?
O1B N6B C10B 116(4) 6_565 . ?
C10B N6B O2B 105(3) . . ?
O1A N6A O1A 60(2) 6_565 . ?
O1A N6A O2A 121.2(18) 6_565 6_565 ?
O1A N6A O2A 121.2(18) . . ?
O1A N6A O2A 74.8(14) 6_565 . ?
O1A N6A O2A 74.8(14) . 6_565 ?
O1A N6A C6A 123.9(16) . . ?
O1A N6A C6A 123.9(17) 6_565 . ?
O2A N6A O2A 102(2) 6_565 . ?
O2A N6A C6A 112.0(12) 6_565 . ?
O2A N6A C6A 112.0(12) . . ?
N9A N8 Fe2 117.9(7) . . ?
N9B N8 Fe2 138.6(19) . . ?
N9B N8 C12B 107(3) . . ?
C12B N8 Fe2 114.5(19) . . ?
C12A N8 Fe2 134.3(9) . . ?
C12A N8 N9A 107.8(10) . . ?
C2A N4A N5A 123.6(14) . . ?
C3A N4A N5A 130.3(14) . . ?
C3A N4A C2A 106.1(13) . . ?
C13B N9B N8 107(5) . . ?
N5B N4B C3B 117(4) . . ?
C2B N4B N5B 140(5) . . ?
C2B N4B C3B 103(4) . . ?
C13B N10B N11B 127(4) . . ?
C12B N10B N11B 126(4) . . ?
C12B N10B C13B 108(4) . . ?
C14B N11B N10B 120(4) . . ?
O3B N12B O3B 73(7) 6_545 . ?
O3B N12B O4B 114(5) . . ?
O3B N12B O4B 60(4) 6_545 . ?
O3B N12B C16B 131(4) . . ?
O3B N12B C16B 131(4) 6_545 . ?
O4B N12B O4B 101(6) 6_545 . ?
C16B N12B O4B 114(4) . . ?
C4A N5A N4A 117.7(15) . . ?
N1 C1 Pt1 176.8(6) . . ?
C19A C18A H18A 120.0 . . ?
C19A C18A C17A 120.0 . . ?
C17A C18A H18A 120.0 . . ?
C18A C19A H19A 120.0 . . ?
C20A C19A C18A 120.0 . . ?
C20A C19A H19A 120.0 . . ?
C19A C20A N12A 119.7(9) . . ?
C19A C20A C15A 120.0 . . ?
C15A C20A N12A 120.3(9) . . ?
C20A C15A C14A 120.7(9) . . ?
C16A C15A C20A 120.0 . . ?
C16A C15A C14A 119.3(9) . . ?
C15A C16A H16A 120.0 . . ?
C17A C16A C15A 120.0 . . ?
C17A C16A H16A 120.0 . . ?
C18A C17A H17A 120.0 . . ?
C16A C17A C18A 120.0 . . ?
C16A C17A H17A 120.0 . . ?
N9B C13B N10B 114(5) . . ?
N9B C13B H13B 123.2 . . ?
N10B C13B H13B 123.2 . . ?
N2 C2A N4A 107.7(13) . . ?
N2 C2A H2A 126.2 . . ?
N4A C2A H2A 126.2 . . ?
N7 C11 Pt1 177.6(6) . . ?
N2 C2B N4B 122(4) . . ?
N2 C2B H2B 119.1 . . ?
N4B C2B H2B 119.1 . . ?
N3A C3A N4A 110.8(14) . . ?
N3A C3A H3A 124.6 . . ?
N4A C3A H3A 124.6 . . ?
N3B C3B N4B 111(4) . . ?
N3B C3B H3B 124.3 . . ?
N4B C3B H3B 124.3 . . ?
N8 C12B H12B 127.9 . . ?
N10B C12B N8 104(4) . . ?
N10B C12B H12B 127.9 . . ?
N5A C4A H4A 118.5 . . ?
N5A C4A C5A 123.0(18) . . ?
C5A C4A H4A 118.5 . . ?
C19B C20B H20B 120.0 . . ?
C19B C20B C15B 120.0 . . ?
C15B C20B H20B 120.0 . . ?
C20B C19B H19B 120.0 . . ?
C20B C19B C18B 120.0 . . ?
C18B C19B H19B 120.0 . . ?
C19B C18B H18B 120.0 . . ?
C19B C18B C17B 120.0 . . ?
C17B C18B H18B 120.0 . . ?
C18B C17B H17B 120.0 . . ?
C18B C17B C16B 120.0 . . ?
C16B C17B H17B 120.0 . . ?
N12B C16B C17B 113(4) . . ?
N12B C16B C15B 127(4) . . ?
C15B C16B C17B 120.0 . . ?
C20B C15B C14B 118(3) . . ?
C16B C15B C20B 120.0 . . ?
C16B C15B C14B 122(3) . . ?
N5B C4B H4B 122.2 . . ?
N5B C4B C5B 116(5) . . ?
C5B C4B H4B 122.2 . . ?
C6A C5A C4A 123.3(10) . . ?
C6A C5A C10A 120.0 . . ?
C10A C5A C4A 116.7(10) . . ?
N6A C6A C5A 121.3(9) . . ?
N6A C6A C7A 118.7(9) . . ?
C7A C6A C5A 120.0 . . ?
C6A C7A H7A 120.0 . . ?
C6A C7A C8A 120.0 . . ?
C8A C7A H7A 120.0 . . ?
C7A C8A H8A 120.0 . . ?
C7A C8A C9A 120.0 . . ?
C9A C8A H8A 120.0 . . ?
C8A C9A H9A 120.0 . . ?
C10A C9A C8A 120.0 . . ?
C10A C9A H9A 120.0 . . ?
C5A C10A H10A 120.0 . . ?
C9A C10A C5A 120.0 . . ?
C9A C10A H10A 120.0 . . ?
N11B C14B C15B 122(5) . . ?
N11B C14B H14B 118.9 . . ?
C15B C14B H14B 118.9 . . ?
N10A C12A H12A 124.8 . . ?
N8 C12A N10A 110.4(15) . . ?
N8 C12A H12A 124.8 . . ?
N10A C13A H13A 125.4 . . ?
N9A C13A N10A 109.3(14) . . ?
N9A C13A H13A 125.4 . . ?
N11A C14A C15A 117.4(14) . . ?
N11A C14A H14A 121.3 . . ?
C15A C14A H14A 121.3 . . ?
C6B C5B C4B 119(3) . . ?
C6B C5B C10B 120.0 . . ?
C10B C5B C4B 121(3) . . ?
C5B C6B H6B 120.0 . . ?
C7B C6B C5B 120.0 . . ?
C7B C6B H6B 120.0 . . ?
C6B C7B H7B 120.0 . . ?
C6B C7B C8B 120.0 . . ?
C8B C7B H7B 120.0 . . ?
C7B C8B H8B 120.0 . . ?
C9B C8B C7B 120.0 . . ?
C9B C8B H8B 120.0 . . ?
C8B C9B H9B 120.0 . . ?
C8B C9B C10B 120.0 . . ?
C10B C9B H9B 120.0 . . ?
N6B C10B C5B 116(3) . . ?
N6B C10B C9B 124(3) . . ?
C9B C10B C5B 120.0 . . ?

loop_
_geom_bond_atom_site_label_1
_geom_bond_atom_site_label_2
_geom_bond_distance
_geom_bond_site_symmetry_2
_geom_bond_publ_flag
Pt1 C1 1.980(7) . ?
Pt1 C1 1.980(7) 6 ?
Pt1 C11 1.973(6) 6 ?
Pt1 C11 1.973(6) . ?
Fe1 N1 1.930(5) 6_565 ?
Fe1 N1 1.930(5) 2_656 ?
Fe1 N1 1.930(5) . ?
Fe1 N1 1.930(5) 5_666 ?
Fe1 N2 1.957(7) 5_666 ?
Fe1 N2 1.957(7) . ?
Fe2 N7 1.928(5) 2_657 ?
Fe2 N7 1.928(5) 5_647 ?
Fe2 N7 1.928(5) 6_545 ?
Fe2 N7 1.928(5) . ?
Fe2 N8 1.980(7) 5_647 ?
Fe2 N8 1.980(7) . ?
O1A O1A 1.12(4) 6_565 ?
O1A O2A 1.53(3) 6_565 ?
O1A N6A 1.12(2) . ?
O3B O3B 1.41(13) 6_545 ?
O3B O4B 1.34(7) 6_545 ?
O3B N12B 1.19(6) . ?
O2B O1B 1.45(7) 6_565 ?
O2B N6B 1.47(7) . ?
O3A O3A 1.58(5) 6_545 ?
O3A O4A 1.47(3) 6_545 ?
O3A N12A 1.19(2) . ?
O2A N6A 1.38(2) . ?
O4A N12A 1.44(2) . ?
O4B N12B 1.44(7) . ?
O1B N6B 1.27(6) . ?
N1 C1 1.161(9) . ?
N10A N11A 1.378(18) . ?
N10A C12A 1.375(19) . ?
N10A C13A 1.35(2) . ?
N7 C11 1.166(9) . ?
N2 N3A 1.342(17) . ?
N2 N3B 1.57(5) . ?
N2 C2A 1.311(18) . ?
N2 C2B 1.22(5) . ?
N5B N4B 1.35(5) . ?
N5B C4B 1.29(6) . ?
N12A C20A 1.419(16) . ?
N9A N8 1.424(18) . ?
N9A C13A 1.32(2) . ?
N3A C3A 1.30(3) . ?
N11A C14A 1.28(2) . ?
N3B C3B 1.37(6) . ?
N6B C10B 1.34(5) . ?
N6A C6A 1.387(18) . ?
N8 N9B 1.34(6) . ?
N8 C12B 1.47(5) . ?
N8 C12A 1.261(19) . ?
N4A N5A 1.41(2) . ?
N4A C2A 1.352(18) . ?
N4A C3A 1.33(3) . ?
N9B C13B 1.28(7) . ?
N4B C2B 1.32(6) . ?
N4B C3B 1.38(6) . ?
N10B N11B 1.43(5) . ?
N10B C13B 1.33(7) . ?
N10B C12B 1.33(6) . ?
N11B C14B 1.13(6) . ?
N12B C16B 1.20(6) . ?
N5A C4A 1.23(2) . ?
C18A H18A 0.9500 . ?
C18A C19A 1.3900 . ?
C18A C17A 1.3900 . ?
C19A H19A 0.9500 . ?
C19A C20A 1.3900 . ?
C20A C15A 1.3900 . ?
C15A C16A 1.3900 . ?
C15A C14A 1.506(18) . ?
C16A H16A 0.9500 . ?
C16A C17A 1.3900 . ?
C17A H17A 0.9500 . ?
C13B H13B 0.9500 . ?
C2A H2A 0.9500 . ?
C2B H2B 0.9500 . ?
C3A H3A 0.9500 . ?
C3B H3B 0.9500 . ?
C12B H12B 0.9500 . ?
C4A H4A 0.9500 . ?
C4A C5A 1.458(17) . ?
C20B H20B 0.9500 . ?
C20B C19B 1.3900 . ?
C20B C15B 1.3900 . ?
C19B H19B 0.9500 . ?
C19B C18B 1.3900 . ?
C18B H18B 0.9500 . ?
C18B C17B 1.3900 . ?
C17B H17B 0.9500 . ?
C17B C16B 1.3900 . ?
C16B C15B 1.3900 . ?
C15B C14B 1.49(5) . ?
C4B H4B 0.9500 . ?
C4B C5B 1.52(6) . ?
C5A C6A 1.3900 . ?
C5A C10A 1.3900 . ?
C6A C7A 1.3900 . ?
C7A H7A 0.9500 . ?
C7A C8A 1.3900 . ?
C8A H8A 0.9500 . ?
C8A C9A 1.3900 . ?
C9A H9A 0.9500 . ?
C9A C10A 1.3900 . ?
C10A H10A 0.9500 . ?
C14B H14B 0.9500 . ?
C12A H12A 0.9500 . ?
C13A H13A 0.9500 . ?
C14A H14A 0.9500 . ?
C5B C6B 1.3900 . ?
C5B C10B 1.3900 . ?
C6B H6B 0.9500 . ?
C6B C7B 1.3900 . ?
C7B H7B 0.9500 . ?
C7B C8B 1.3900 . ?
C8B H8B 0.9500 . ?
C8B C9B 1.3900 . ?
C9B H9B 0.9500 . ?
C9B C10B 1.3900 . ?

loop_
_geom_torsion_atom_site_label_1
_geom_torsion_atom_site_label_2
_geom_torsion_atom_site_label_3
_geom_torsion_atom_site_label_4
_geom_torsion
_geom_torsion_site_symmetry_1
_geom_torsion_site_symmetry_2
_geom_torsion_site_symmetry_3
_geom_torsion_site_symmetry_4
_geom_torsion_publ_flag
Fe1 N2 N3A C3A 180.000(3) . . . . ?
Fe1 N2 N3B C3B 180.000(6) . . . . ?
Fe1 N2 C2A N4A 180.000(2) . . . . ?
Fe1 N2 C2B N4B 180.000(9) . . . . ?
Fe2 N8 N9B C13B 180.000(17) . . . . ?
Fe2 N8 C12B N10B 180.000(9) . . . . ?
Fe2 N8 C12A N10A 180.000(4) . . . . ?
O1A O1A N6A O2A -140.4(14) 6_565 . . 6_565 ?
O1A O1A N6A O2A -45.9(13) 6_565 . . . ?
O1A O1A N6A C6A 113.0(18) 6_565 . . . ?
O1A O2A N6A O1A 40.3(19) 6_565 . . . ?
O1A O2A N6A O2A 119.5(18) 6_565 . . 6_565 ?
O1A O2A N6A C6A -120.9(17) 6_565 . . . ?
O1A N6A C6A C5A -142.7(17) 6_565 . . . ?
O1A N6A C6A C5A 142.7(17) . . . . ?
O1A N6A C6A C7A -37.3(17) . . . . ?
O1A N6A C6A C7A 37.3(17) 6_565 . . . ?
O3B O3B N12B O4B 133(4) 6_545 . . 6_545 ?
O3B O3B N12B O4B 44(3) 6_545 . . . ?
O3B O3B N12B C16B -130(7) 6_545 . . . ?
O3B O4B N12B O3B -50(6) 6_545 . . . ?
O3B O4B N12B O4B -112(5) 6_545 . . 6_545 ?
O3B O4B N12B C16B 125(5) 6_545 . . . ?
O3B N12B C16B C17B -52(6) 6_545 . . . ?
O3B N12B C16B C17B 52(6) . . . . ?
O3B N12B C16B C15B -128(5) . . . . ?
O3B N12B C16B C15B 128(6) 6_545 . . . ?
O2B O1B N6B O2B 80(8) 6_565 . . . ?
O2B O1B N6B O1B 140(5) 6_565 . . 6_565 ?
O2B O1B N6B C10B -95(4) 6_565 . . . ?
O2B N6B C10B C5B -125(3) 6_565 . . . ?
O2B N6B C10B C5B 125(3) . . . . ?
O2B N6B C10B C9B -55(3) . . . . ?
O2B N6B C10B C9B 55(3) 6_565 . . . ?
O3A O3A N12A O4A -136.7(15) 6_545 . . 6_545 ?
O3A O3A N12A O4A -53.8(16) 6_545 . . . ?
O3A O3A N12A C20A 121(2) 6_545 . . . ?
O3A O4A N12A O3A 60(2) 6_545 . . . ?
O3A O4A N12A O4A 128.1(16) 6_545 . . 6_545 ?
O3A O4A N12A C20A -115.0(16) 6_545 . . . ?
O3A N12A C20A C19A -129.9(17) 6_545 . . . ?
O3A N12A C20A C19A 129.9(17) . . . . ?
O3A N12A C20A C15A 50(2) 6_545 . . . ?
O3A N12A C20A C15A -50(2) . . . . ?
O2A O1A N6A O1A 140.4(14) 6_565 . . 6_565 ?
O2A O1A N6A O2A 95(2) 6_565 . . . ?
O2A O1A N6A C6A -106.6(15) 6_565 . . . ?
O2A N6A C6A C5A -56.7(17) . . . . ?
O2A N6A C6A C5A 56.7(17) 6_565 . . . ?
O2A N6A C6A C7A 123.3(13) . . . . ?
O2A N6A C6A C7A -123.3(13) 6_565 . . . ?
O4A O3A N12A O3A 136.7(15) 6_545 . . 6_545 ?
O4A O3A N12A O4A 83(3) 6_545 . . . ?
O4A O3A N12A C20A -102.3(16) 6_545 . . . ?
O4A N12A C20A C19A -54.4(17) . . . . ?
O4A N12A C20A C19A 54.4(17) 6_545 . . . ?
O4A N12A C20A C15A 125.6(16) . . . . ?
O4A N12A C20A C15A -125.6(16) 6_545 . . . ?
O4B O3B N12B O3B -133(4) 6_545 . . 6_545 ?
O4B O3B N12B O4B -88(6) 6_545 . . . ?
O4B O3B N12B C16B 98(6) 6_545 . . . ?
O4B N12B C16B C17B 122(4) 6_545 . . . ?
O4B N12B C16B C17B -122(4) . . . . ?
O4B N12B C16B C15B 58(4) . . . . ?
O4B N12B C16B C15B -58(4) 6_545 . . . ?
O1B O2B N6B O2B 138(5) 6_565 . . 6_565 ?
O1B O2B N6B O1B 73(8) 6_565 . . . ?
O1B O2B N6B C10B -112(4) 6_565 . . . ?
O1B N6B C10B C5B 58(5) 6_565 . . . ?
O1B N6B C10B C5B -58(5) . . . . ?
O1B N6B C10B C9B 122(4) . . . . ?
O1B N6B C10B C9B -122(4) 6_565 . . . ?
N10A N11A C14A C15A 180.0(9) . . . . ?
N2 N3A C3A N4A 0.000(3) . . . . ?
N2 N3B C3B N4B 0.000(8) . . . . ?
N5B N4B C2B N2 180.000(8) . . . . ?
N5B N4B C3B N3B 180.000(9) . . . . ?
N5B C4B C5B C6B 0.0(7) . . . . ?
N5B C4B C5B C10B 180.0(7) . . . . ?
N12A C20A C15A C16A 180.0(18) . . . . ?
N12A C20A C15A C14A 0.0(16) . . . . ?
N9A N8 C12A N10A 0.000(5) . . . . ?
N3A N2 C2A N4A 0.000(2) . . . . ?
N11A N10A C12A N8 180.000(5) . . . . ?
N11A N10A C13A N9A 180.000(5) . . . . ?
N3B N2 C2B N4B 0.000(8) . . . . ?
N6A C6A C7A C8A 180.0(13) . . . . ?
N8 N9A C13A N10A 0.000(5) . . . . ?
N8 N9B C13B N10B 0.000(19) . . . . ?
N4A N5A C4A C5A 180.000(2) . . . . ?
N9B N8 C12B N10B 0.000(11) . . . . ?
N4B N5B C4B C5B 180.000(4) . . . . ?
N10B N11B C14B C15B 180.0(7) . . . . ?
N11B N10B C13B N9B 180.000(18) . . . . ?
N11B N10B C12B N8 180.000(11) . . . . ?
N12B C16B C15B C20B 180(2) . . . . ?
N12B C16B C15B C14B 0.0(13) . . . . ?
N5A N4A C2A N2 180.000(2) . . . . ?
N5A N4A C3A N3A 180.000(3) . . . . ?
N5A C4A C5A C6A 180.0(7) . . . . ?
N5A C4A C5A C10A 0.0(6) . . . . ?
C18A C19A C20A N12A 180.0(18) . . . . ?
C18A C19A C20A C15A 0.0 . . . . ?
C19A C18A C17A C16A 0.0 . . . . ?
C19A C20A C15A C16A 0.0 . . . . ?
C19A C20A C15A C14A 180.0(14) . . . . ?
C20A C15A C16A C17A 0.0 . . . . ?
C20A C15A C14A N11A 180.0(8) . . . . ?
C15A C16A C17A C18A 0.0 . . . . ?
C16A C15A C14A N11A 0.0(13) . . . . ?
C17A C18A C19A C20A 0.0 . . . . ?
C13B N10B N11B C14B 0.00(2) . . . . ?
C13B N10B C12B N8 0.000(11) . . . . ?
C2A N2 N3A C3A 0.000(3) . . . . ?
C2A N4A N5A C4A 180.000(3) . . . . ?
C2A N4A C3A N3A 0.000(3) . . . . ?
C2B N2 N3B C3B 0.000(6) . . . . ?
C2B N4B C3B N3B 0.000(9) . . . . ?
C3A N4A N5A C4A 0.000(4) . . . . ?
C3A N4A C2A N2 0.000(2) . . . . ?
C3B N4B C2B N2 0.000(7) . . . . ?
C12B N8 N9B C13B 0.000(19) . . . . ?
C12B N10B N11B C14B 180.00(2) . . . . ?
C12B N10B C13B N9B 0.00(2) . . . . ?
C4A C5A C6A N6A 0.0(14) . . . . ?
C4A C5A C6A C7A 180.0(4) . . . . ?
C4A C5A C10A C9A 180.0(4) . . . . ?
C20B C19B C18B C17B 0.0 . . . . ?
C20B C15B C14B N11B 0.0(15) . . . . ?
C19B C20B C15B C16B 0.0 . . . . ?
C19B C20B C15B C14B 180.0(14) . . . . ?
C19B C18B C17B C16B 0.0 . . . . ?
C18B C17B C16B N12B 180.0(18) . . . . ?
C18B C17B C16B C15B 0.0 . . . . ?
C17B C16B C15B C20B 0.0 . . . . ?
C17B C16B C15B C14B 180.0(15) . . . . ?
C16B C15B C14B N11B 180.0(5) . . . . ?
C15B C20B C19B C18B 0.0 . . . . ?
C4B N5B N4B C2B 0.000(12) . . . . ?
C4B N5B N4B C3B 180.000(8) . . . . ?
C4B C5B C6B C7B 180.0(4) . . . . ?
C4B C5B C10B N6B 0.0(13) . . . . ?
C4B C5B C10B C9B 180.0(4) . . . . ?
C5A C6A C7A C8A 0.0 . . . . ?
C6A C5A C10A C9A 0.0 . . . . ?
C6A C7A C8A C9A 0.0 . . . . ?
C7A C8A C9A C10A 0.0 . . . . ?
C8A C9A C10A C5A 0.0 . . . . ?
C10A C5A C6A N6A 180.0(13) . . . . ?
C10A C5A C6A C7A 0.0 . . . . ?
C12A N10A N11A C14A 0.000(8) . . . . ?
C12A N10A C13A N9A 0.000(5) . . . . ?
C13A N10A N11A C14A 180.000(6) . . . . ?
C13A N10A C12A N8 0.000(5) . . . . ?
C13A N9A N8 Fe2 180.000(4) . . . . ?
C13A N9A N8 C12A 0.000(5) . . . . ?
C14A C15A C16A C17A 180.0(14) . . . . ?
C5B C6B C7B C8B 0.0 . . . . ?
C6B C5B C10B N6B 180.0(12) . . . . ?
C6B C5B C10B C9B 0.0 . . . . ?
C6B C7B C8B C9B 0.0 . . . . ?
C7B C8B C9B C10B 0.0 . . . . ?
C8B C9B C10B N6B 180.0(13) . . . . ?
C8B C9B C10B C5B 0.0 . . . . ?
C10B C5B C6B C7B 0.0 . . . . ?
